data_1514575
loop_
_publ_author_name
'Jones, Matthew B.'
'Gaunt, Andrew J.'
'Gordon, John C.'
'Kaltsoyannis, Nikolas'
'Neu, Mary P.'
'Scott, Brian L.'

_publ_section_title
;
 Uncovering f-element bonding differences and electronic structure in a
 series of 1&#x2009;:&#x2009;3 and 1&#x2009;:&#x2009;4 complexes with a
 diselenophosphinate ligand
;
_journal_issue 3
_journal_name_full 'Chemical Science'
_journal_page_first 1189
_journal_paper_doi 10.1039/c2sc21806b
_journal_volume 4
_journal_year 2013
_chemical_formula_sum 'C60 H68 Ce N O P4 Se8'
_chemical_formula_weight 1714.83
_chemical_name_systematic
;
?
;
_space_group_IT_number 19
_symmetry_cell_setting orthorhombic
_symmetry_space_group_name_Hall 'P 2ac 2ab'
_symmetry_space_group_name_H-M 'P 21 21 21'
_atom_sites_solution_hydrogens geom
_atom_sites_solution_primary direct
_atom_sites_solution_secondary difmap
_audit_creation_method SHELXL-97
_cell_angle_alpha 90.00
_cell_angle_beta 90.00
_cell_angle_gamma 90.00
_cell_formula_units_Z 4
_cell_length_a 12.6878(5)
_cell_length_b 21.9927(9)
_cell_length_c 22.9089(10)
_cell_measurement_temperature 120(1)
_cell_volume 6392.5(5)
_computing_cell_refinement 'SAINT+, v. 7.66a (Bruker AXS, 2009)'
_computing_data_collection 'APEX II, v. 7.0 (Bruker AXS, 2009)'
_computing_data_reduction 'SAINT+, v. 7.66a (Bruker AXS, 2009)'
_computing_molecular_graphics 'SHELXTL, v. 6.14, (Bruker AXS, 2000)'
_computing_publication_material 'SHELXTL, v. 6.14, (Bruker AXS, 2000)'
_computing_structure_refinement 'SHELXL-97 (Sheldrick, 1997)'
_computing_structure_solution 'SHELXS-97 (Sheldrick, 1990)'
_diffrn_ambient_temperature 120(1)
_diffrn_measured_fraction_theta_full 1.000
_diffrn_measured_fraction_theta_max 1.000
_diffrn_measurement_device_type 'Bruker D8 with APEXII CCD'
_diffrn_measurement_method '\w scans'
_diffrn_radiation_monochromator graphite
_diffrn_radiation_source 'fine-focus sealed tube'
_diffrn_radiation_type MoK\a
_diffrn_radiation_wavelength 0.71073
_diffrn_reflns_av_R_equivalents 0.0588
_diffrn_reflns_av_sigmaI/netI 0.0479
_diffrn_reflns_limit_h_max 15
_diffrn_reflns_limit_h_min -15
_diffrn_reflns_limit_k_max 26
_diffrn_reflns_limit_k_min -26
_diffrn_reflns_limit_l_max 27
_diffrn_reflns_limit_l_min -27
_diffrn_reflns_number 64022
_diffrn_reflns_theta_full 25.00
_diffrn_reflns_theta_max 25.67
_diffrn_reflns_theta_min 1.83
_diffrn_standards_decay_% 0
_diffrn_standards_interval_count 0
_diffrn_standards_interval_time 0
_diffrn_standards_number 0
_exptl_absorpt_coefficient_mu 5.407
_exptl_absorpt_correction_T_max 0.6716
_exptl_absorpt_correction_T_min 0.3129
_exptl_absorpt_correction_type multi-scan
_exptl_absorpt_process_details 'SADABS v. 1 (Sheldrick, 2008)'
_exptl_crystal_colour colorless
_exptl_crystal_density_diffrn 1.782
_exptl_crystal_density_method 'not measured'
_exptl_crystal_description block
_exptl_crystal_F_000 3332
_exptl_crystal_size_max 0.28
_exptl_crystal_size_mid 0.14
_exptl_crystal_size_min 0.08
_refine_diff_density_max 0.518
_refine_diff_density_min -0.489
_refine_diff_density_rms 0.087
_refine_ls_abs_structure_details 'Flack H D (1983), Acta Cryst. A39, 876-881'
_refine_ls_abs_structure_Flack 0.018(5)
_refine_ls_extinction_method none
_refine_ls_goodness_of_fit_ref 0.990
_refine_ls_hydrogen_treatment constr
_refine_ls_matrix_type full
_refine_ls_number_parameters 680
_refine_ls_number_reflns 12112
_refine_ls_number_restraints 0
_refine_ls_restrained_S_all 0.990
_refine_ls_R_factor_all 0.0341
_refine_ls_R_factor_gt 0.0269
_refine_ls_shift/su_max 0.001
_refine_ls_shift/su_mean 0.000
_refine_ls_structure_factor_coef Fsqd
_refine_ls_weighting_details 'calc w=1/[\s^2^(Fo^2^)+(0.0159P)^2^+0.0000P] where P=(Fo^2^+2Fc^2^)/3'
_refine_ls_weighting_scheme calc
_refine_ls_wR_factor_gt 0.0461
_refine_ls_wR_factor_ref 0.0479
_reflns_number_gt 10958
_reflns_number_total 12112
_reflns_threshold_expression >2sigma(I)
_cod_data_source_file c2sc21806b.txt
_cod_data_source_block apx1367
_cod_database_code 1514575

loop_
_symmetry_equiv_pos_as_xyz
'x, y, z'
'-x+1/2, -y, z+1/2'
'-x, y+1/2, -z+1/2'
'x+1/2, -y+1/2, -z'

loop_
_atom_site_label
_atom_site_type_symbol
_atom_site_fract_x
_atom_site_fract_y
_atom_site_fract_z
_atom_site_U_iso_or_equiv
_atom_site_adp_type
_atom_site_occupancy
_atom_site_symmetry_multiplicity
_atom_site_calc_flag
_atom_site_refinement_flags
Ce1 Ce 0.057854(17) 0.022789(10) 0.056129(10) 0.01238(5) Uani 1 1 d .
Se1 Se 0.16114(4) -0.05438(2) 0.15226(2) 0.01998(11) Uani 1 1 d .
Se2 Se -0.02688(3) -0.110430(18) 0.047646(19) 0.01679(10) Uani 1 1 d .
Se3 Se 0.28108(3) 0.080693(19) 0.068822(19) 0.01603(10) Uani 1 1 d .
Se4 Se 0.20357(3) -0.03855(2) -0.03007(2) 0.02087(11) Uani 1 1 d .
Se5 Se 0.05322(4) 0.140583(19) -0.014691(19) 0.02097(10) Uani 1 1 d .
Se6 Se -0.09352(3) 0.006660(18) -0.049876(19) 0.01581(10) Uani 1 1 d .
Se7 Se 0.05617(4) 0.125541(19) 0.150353(19) 0.01860(10) Uani 1 1 d .
Se8 Se -0.15080(3) 0.02048(2) 0.12140(2) 0.02210(11) Uani 1 1 d .
P1 P 0.07326(9) -0.13202(5) 0.12117(5) 0.0160(2) Uani 1 1 d .
P2 P 0.32480(8) 0.02440(5) -0.00446(5) 0.0159(2) Uani 1 1 d .
P3 P -0.06373(9) 0.10091(5) -0.07051(5) 0.0146(2) Uani 1 1 d .
P4 P -0.10004(9) 0.09587(5) 0.17377(5) 0.0168(3) Uani 1 1 d .
N1 N 0.4343(3) 0.09776(15) 0.24365(14) 0.0193(8) Uani 1 1 d .
O1 O 0.3884(3) 0.24061(18) 0.37073(16) 0.0511(11) Uani 1 1 d .
C1 C -0.0066(3) -0.16080(18) 0.18089(18) 0.0157(10) Uani 1 1 d .
C2 C -0.0782(3) -0.1206(2) 0.2061(2) 0.0265(11) Uani 1 1 d .
H2 H -0.0847 -0.0814 0.1911 0.032 Uiso 1 1 calc R
C3 C -0.1392(4) -0.1378(2) 0.2528(2) 0.0277(12) Uani 1 1 d .
H3 H -0.1867 -0.1104 0.2690 0.033 Uiso 1 1 calc R
C4 C -0.1303(4) -0.1960(2) 0.2760(2) 0.0267(12) Uani 1 1 d .
H4 H -0.1707 -0.2077 0.3080 0.032 Uiso 1 1 calc R
C5 C -0.0611(4) -0.2357(2) 0.2508(2) 0.0347(13) Uani 1 1 d .
H5 H -0.0557 -0.2750 0.2655 0.042 Uiso 1 1 calc R
C6 C 0.0016(4) -0.2186(2) 0.20365(19) 0.0263(12) Uani 1 1 d .
H6 H 0.0490 -0.2461 0.1876 0.032 Uiso 1 1 calc R
C7 C 0.1612(3) -0.19426(19) 0.10267(18) 0.0174(10) Uani 1 1 d .
C8 C 0.1230(4) -0.2457(2) 0.0753(2) 0.0243(11) Uani 1 1 d .
H8 H 0.0517 -0.2483 0.0662 0.029 Uiso 1 1 calc R
C9 C 0.1893(4) -0.2935(2) 0.0614(2) 0.0346(13) Uani 1 1 d .
H9 H 0.1627 -0.3279 0.0430 0.042 Uiso 1 1 calc R
C10 C 0.2944(4) -0.2898(2) 0.0748(2) 0.0380(14) Uani 1 1 d .
H10 H 0.3390 -0.3220 0.0656 0.046 Uiso 1 1 calc R
C11 C 0.3341(4) -0.2392(2) 0.1014(2) 0.0420(15) Uani 1 1 d .
H11 H 0.4056 -0.2368 0.1099 0.050 Uiso 1 1 calc R
C12 C 0.2683(4) -0.1920(2) 0.1155(2) 0.0349(13) Uani 1 1 d .
H12 H 0.2957 -0.1578 0.1339 0.042 Uiso 1 1 calc R
C13 C 0.4446(3) -0.0159(2) 0.01421(17) 0.0194(10) Uani 1 1 d .
C14 C 0.4431(4) -0.0760(2) 0.0324(2) 0.0319(12) Uani 1 1 d .
H14 H 0.3797 -0.0972 0.0331 0.038 Uiso 1 1 calc R
C15 C 0.5346(4) -0.1045(2) 0.0493(2) 0.0430(14) Uani 1 1 d .
H15 H 0.5325 -0.1446 0.0622 0.052 Uiso 1 1 calc R
C16 C 0.6292(4) -0.0741(2) 0.0472(2) 0.0346(13) Uani 1 1 d .
H16 H 0.6911 -0.0937 0.0580 0.042 Uiso 1 1 calc R
C17 C 0.6320(3) -0.0145(3) 0.02894(19) 0.0318(13) Uani 1 1 d .
H17 H 0.6958 0.0062 0.0273 0.038 Uiso 1 1 calc R
C18 C 0.5404(3) 0.0144(2) 0.01323(18) 0.0239(11) Uani 1 1 d .
H18 H 0.5426 0.0549 0.0017 0.029 Uiso 1 1 calc R
C19 C 0.3577(3) 0.07025(19) -0.06736(19) 0.0176(10) Uani 1 1 d .
C20 C 0.3421(3) 0.1320(2) -0.0691(2) 0.0261(11) Uani 1 1 d .
H20 H 0.3190 0.1525 -0.0360 0.031 Uiso 1 1 calc R
C21 C 0.3608(4) 0.1642(2) -0.1206(2) 0.0354(13) Uani 1 1 d .
H21 H 0.3508 0.2060 -0.1217 0.043 Uiso 1 1 calc R
C22 C 0.3939(4) 0.1339(3) -0.1693(2) 0.0391(15) Uani 1 1 d .
H22 H 0.4050 0.1555 -0.2036 0.047 Uiso 1 1 calc R
C23 C 0.4112(4) 0.0722(3) -0.1686(2) 0.0406(15) Uani 1 1 d .
H23 H 0.4353 0.0522 -0.2018 0.049 Uiso 1 1 calc R
C24 C 0.3920(3) 0.0401(2) -0.11713(19) 0.0280(12) Uani 1 1 d .
H24 H 0.4022 -0.0018 -0.1162 0.034 Uiso 1 1 calc R
C25 C -0.0197(3) 0.10744(18) -0.14593(18) 0.0159(10) Uani 1 1 d .
C26 C 0.0849(3) 0.09190(18) -0.15954(19) 0.0206(10) Uani 1 1 d .
H26 H 0.1298 0.0780 -0.1304 0.025 Uiso 1 1 calc R
C27 C 0.1207(4) 0.0974(2) -0.2161(2) 0.0300(12) Uani 1 1 d .
H27 H 0.1898 0.0869 -0.2251 0.036 Uiso 1 1 calc R
C28 C 0.0548(4) 0.1182(2) -0.2592(2) 0.0362(13) Uani 1 1 d .
H28 H 0.0794 0.1220 -0.2973 0.043 Uiso 1 1 calc R
C29 C -0.0478(4) 0.1336(2) -0.2460(2) 0.0418(14) Uani 1 1 d .
H29 H -0.0925 0.1474 -0.2753 0.050 Uiso 1 1 calc R
C30 C -0.0846(4) 0.1285(2) -0.1897(2) 0.0281(12) Uani 1 1 d .
H30 H -0.1537 0.1393 -0.1811 0.034 Uiso 1 1 calc R
C31 C -0.1846(3) 0.14508(18) -0.06774(18) 0.0151(9) Uani 1 1 d .
C32 C -0.2827(3) 0.11791(19) -0.07190(18) 0.0190(10) Uani 1 1 d .
H32 H -0.2872 0.0758 -0.0749 0.023 Uiso 1 1 calc R
C33 C -0.3733(3) 0.15184(19) -0.07173(19) 0.0222(11) Uani 1 1 d .
H33 H -0.4385 0.1328 -0.0749 0.027 Uiso 1 1 calc R
C34 C -0.3676(3) 0.2146(2) -0.06679(19) 0.0222(11) Uani 1 1 d .
H34 H -0.4289 0.2378 -0.0672 0.027 Uiso 1 1 calc R
C35 C -0.2718(3) 0.24233(19) -0.0614(2) 0.0243(11) Uani 1 1 d .
H35 H -0.2682 0.2843 -0.0572 0.029 Uiso 1 1 calc R
C36 C -0.1795(3) 0.20817(18) -0.06209(19) 0.0198(10) Uani 1 1 d .
H36 H -0.1145 0.2274 -0.0588 0.024 Uiso 1 1 calc R
C37 C -0.1980(3) 0.15594(19) 0.16685(19) 0.0178(10) Uani 1 1 d .
C38 C -0.2479(4) 0.1664(2) 0.1134(2) 0.0309(12) Uani 1 1 d .
H38 H -0.2286 0.1436 0.0809 0.037 Uiso 1 1 calc R
C39 C -0.3253(4) 0.2097(2) 0.1082(2) 0.0349(13) Uani 1 1 d .
H39 H -0.3579 0.2160 0.0723 0.042 Uiso 1 1 calc R
C40 C -0.3548(4) 0.2441(2) 0.1558(2) 0.0320(13) Uani 1 1 d .
H40 H -0.4078 0.2731 0.1522 0.038 Uiso 1 1 calc R
C41 C -0.3057(4) 0.2353(2) 0.2086(2) 0.0263(12) Uani 1 1 d .
H41 H -0.3245 0.2589 0.2406 0.032 Uiso 1 1 calc R
C42 C -0.2280(3) 0.19126(19) 0.2144(2) 0.0224(11) Uani 1 1 d .
H42 H -0.1957 0.1853 0.2504 0.027 Uiso 1 1 calc R
C43 C -0.1063(3) 0.07580(19) 0.25101(19) 0.0201(10) Uani 1 1 d .
C44 C -0.1811(4) 0.0343(2) 0.2699(2) 0.0306(12) Uani 1 1 d .
H44 H -0.2233 0.0143 0.2428 0.037 Uiso 1 1 calc R
C45 C -0.1930(4) 0.0227(2) 0.3282(2) 0.0429(14) Uani 1 1 d .
H45 H -0.2429 -0.0055 0.3405 0.052 Uiso 1 1 calc R
C46 C -0.1326(5) 0.0518(2) 0.3683(2) 0.0421(15) Uani 1 1 d .
H46 H -0.1433 0.0447 0.4078 0.050 Uiso 1 1 calc R
C47 C -0.0554(5) 0.0921(2) 0.3506(2) 0.0391(13) Uani 1 1 d .
H47 H -0.0127 0.1113 0.3779 0.047 Uiso 1 1 calc R
C48 C -0.0424(4) 0.1036(2) 0.29122(19) 0.0301(12) Uani 1 1 d .
H48 H 0.0098 0.1303 0.2788 0.036 Uiso 1 1 calc R
C49 C 0.4110(3) 0.1654(2) 0.2466(2) 0.0275(12) Uani 1 1 d .
H49A H 0.3739 0.1737 0.2828 0.033 Uiso 1 1 calc R
H49B H 0.4774 0.1872 0.2480 0.033 Uiso 1 1 calc R
C50 C 0.3464(4) 0.1906(2) 0.1966(2) 0.0369(14) Uani 1 1 d .
H50A H 0.3801 0.1809 0.1603 0.055 Uiso 1 1 calc R
H50B H 0.3409 0.2340 0.2005 0.055 Uiso 1 1 calc R
H50C H 0.2772 0.1730 0.1974 0.055 Uiso 1 1 calc R
C51 C 0.3344(3) 0.0611(2) 0.2335(2) 0.0269(12) Uani 1 1 d .
H51A H 0.3073 0.0709 0.1950 0.032 Uiso 1 1 calc R
H51B H 0.3526 0.0183 0.2334 0.032 Uiso 1 1 calc R
C52 C 0.2472(4) 0.0711(2) 0.2777(2) 0.0379(14) Uani 1 1 d .
H52A H 0.2710 0.0586 0.3156 0.057 Uiso 1 1 calc R
H52B H 0.1865 0.0477 0.2668 0.057 Uiso 1 1 calc R
H52C H 0.2289 0.1135 0.2787 0.057 Uiso 1 1 calc R
C53 C 0.4835(4) 0.0781(2) 0.30064(19) 0.0274(12) Uani 1 1 d .
H53A H 0.4305 0.0811 0.3310 0.033 Uiso 1 1 calc R
H53B H 0.5032 0.0356 0.2974 0.033 Uiso 1 1 calc R
C54 C 0.5790(4) 0.1137(2) 0.3196(2) 0.0384(14) Uani 1 1 d .
H54A H 0.6300 0.1140 0.2886 0.058 Uiso 1 1 calc R
H54B H 0.6093 0.0951 0.3536 0.058 Uiso 1 1 calc R
H54C H 0.5587 0.1547 0.3286 0.058 Uiso 1 1 calc R
C55 C 0.5089(4) 0.0871(2) 0.1926(2) 0.0272(12) Uani 1 1 d .
H55A H 0.4758 0.1026 0.1575 0.033 Uiso 1 1 calc R
H55B H 0.5723 0.1108 0.1992 0.033 Uiso 1 1 calc R
C56 C 0.5405(4) 0.0220(2) 0.1820(2) 0.0383(13) Uani 1 1 d .
H56A H 0.5653 0.0044 0.2178 0.058 Uiso 1 1 calc R
H56B H 0.5957 0.0207 0.1533 0.058 Uiso 1 1 calc R
H56C H 0.4807 -0.0005 0.1681 0.058 Uiso 1 1 calc R
C57 C 0.3752(4) 0.2037(3) 0.4212(2) 0.0479(16) Uani 1 1 d .
H57A H 0.4094 0.2224 0.4545 0.057 Uiso 1 1 calc R
H57B H 0.4061 0.1639 0.4149 0.057 Uiso 1 1 calc R
C58 C 0.2579(4) 0.1980(2) 0.4319(3) 0.0474(15) Uani 1 1 d .
H58A H 0.2289 0.1626 0.4124 0.057 Uiso 1 1 calc R
H58B H 0.2422 0.1957 0.4733 0.057 Uiso 1 1 calc R
C59 C 0.2183(5) 0.2540(3) 0.4065(3) 0.086(3) Uani 1 1 d .
H59A H 0.2123 0.2852 0.4363 0.103 Uiso 1 1 calc R
H59B H 0.1493 0.2473 0.3895 0.103 Uiso 1 1 calc R
C60 C 0.2936(5) 0.2727(3) 0.3614(2) 0.0457(15) Uani 1 1 d .
H60A H 0.2658 0.2635 0.3229 0.055 Uiso 1 1 calc R
H60B H 0.3062 0.3162 0.3638 0.055 Uiso 1 1 calc R

loop_
_atom_site_aniso_label
_atom_site_aniso_U_11
_atom_site_aniso_U_22
_atom_site_aniso_U_33
_atom_site_aniso_U_23
_atom_site_aniso_U_13
_atom_site_aniso_U_12
Ce1 0.01181(11) 0.01348(12) 0.01187(12) 0.00012(10) -0.00013(11) -0.00059(10)
Se1 0.0232(2) 0.0179(2) 0.0188(3) 0.0023(2) -0.0070(2) -0.0046(2)
Se2 0.0190(2) 0.0155(2) 0.0158(2) 0.00104(19) -0.00378(19) -0.00264(17)
Se3 0.0140(2) 0.0179(2) 0.0162(2) -0.00277(19) 0.00022(19) -0.00109(18)
Se4 0.0158(2) 0.0240(3) 0.0228(3) -0.0088(2) 0.00284(19) -0.00324(19)
Se5 0.0235(2) 0.0176(2) 0.0218(2) 0.00310(19) -0.0094(2) -0.0066(2)
Se6 0.0167(2) 0.0133(2) 0.0175(2) 0.00118(19) -0.00444(19) -0.00174(17)
Se7 0.0179(2) 0.0204(2) 0.0175(2) -0.00565(19) 0.0036(2) -0.0034(2)
Se8 0.0174(2) 0.0223(2) 0.0266(3) -0.0050(2) 0.0039(2) -0.0029(2)
P1 0.0180(6) 0.0148(6) 0.0152(6) 0.0015(5) -0.0019(5) -0.0010(5)
P2 0.0125(6) 0.0191(6) 0.0163(6) -0.0011(5) 0.0014(5) -0.0015(5)
P3 0.0144(6) 0.0142(6) 0.0151(6) 0.0010(4) -0.0028(5) -0.0009(5)
P4 0.0154(6) 0.0176(6) 0.0174(6) 0.0005(5) 0.0029(5) 0.0010(5)
N1 0.021(2) 0.022(2) 0.0145(19) 0.0013(16) -0.0044(17) -0.0015(17)
O1 0.045(2) 0.073(3) 0.035(2) 0.010(2) 0.001(2) 0.002(2)
C1 0.018(2) 0.013(2) 0.016(2) -0.0030(19) -0.0056(19) -0.0004(19)
C2 0.027(3) 0.023(3) 0.029(3) 0.009(2) 0.005(2) 0.004(2)
C3 0.023(3) 0.026(3) 0.034(3) 0.002(2) 0.008(2) 0.002(2)
C4 0.033(3) 0.028(3) 0.019(3) 0.001(2) 0.002(2) -0.015(2)
C5 0.060(4) 0.015(2) 0.029(3) 0.010(2) 0.004(3) -0.005(3)
C6 0.040(3) 0.018(3) 0.021(3) 0.000(2) 0.006(2) 0.000(2)
C7 0.018(2) 0.019(2) 0.015(2) 0.0014(19) -0.0044(19) 0.000(2)
C8 0.028(3) 0.024(3) 0.021(3) 0.000(2) 0.002(2) 0.002(2)
C9 0.051(4) 0.027(3) 0.025(3) -0.004(2) 0.004(3) 0.004(2)
C10 0.045(3) 0.039(3) 0.031(3) 0.000(3) 0.002(3) 0.025(3)
C11 0.030(3) 0.044(4) 0.052(4) -0.005(3) -0.008(3) 0.012(3)
C12 0.028(3) 0.035(3) 0.042(3) -0.009(3) -0.011(3) 0.005(2)
C13 0.016(2) 0.030(3) 0.012(2) -0.002(2) 0.0051(19) 0.003(2)
C14 0.023(3) 0.028(3) 0.045(3) -0.004(2) -0.008(3) 0.001(2)
C15 0.037(3) 0.026(3) 0.066(4) -0.004(3) -0.012(3) 0.011(2)
C16 0.023(3) 0.052(4) 0.029(3) -0.011(3) -0.005(2) 0.018(2)
C17 0.016(2) 0.062(4) 0.018(3) 0.005(3) -0.002(2) 0.003(2)
C18 0.016(2) 0.034(3) 0.022(2) 0.010(2) 0.000(2) 0.002(2)
C19 0.010(2) 0.025(3) 0.018(3) 0.002(2) -0.0012(19) -0.0030(18)
C20 0.011(2) 0.040(3) 0.027(3) 0.008(2) 0.003(2) 0.004(2)
C21 0.018(3) 0.042(3) 0.046(4) 0.022(3) 0.003(3) 0.000(2)
C22 0.022(3) 0.068(4) 0.028(3) 0.027(3) -0.005(2) -0.010(3)
C23 0.026(3) 0.080(5) 0.016(3) 0.002(3) 0.002(2) -0.016(3)
C24 0.023(3) 0.042(3) 0.019(3) -0.001(2) 0.003(2) -0.012(2)
C25 0.018(2) 0.013(2) 0.017(2) -0.0024(19) 0.0020(19) 0.0002(18)
C26 0.022(3) 0.019(2) 0.021(3) -0.005(2) 0.000(2) 0.0019(19)
C27 0.026(3) 0.028(3) 0.036(3) -0.009(2) 0.005(2) -0.006(2)
C28 0.047(3) 0.034(3) 0.028(3) 0.002(2) 0.013(3) -0.003(3)
C29 0.045(3) 0.062(4) 0.018(3) 0.011(3) 0.001(3) 0.006(3)
C30 0.022(3) 0.041(3) 0.020(3) 0.002(2) 0.000(2) 0.010(2)
C31 0.020(2) 0.016(2) 0.009(2) 0.0044(19) -0.0015(18) 0.0010(18)
C32 0.023(2) 0.015(2) 0.019(2) -0.0022(19) -0.005(2) 0.0039(19)
C33 0.021(2) 0.023(3) 0.023(3) 0.003(2) 0.002(2) 0.002(2)
C34 0.021(3) 0.028(3) 0.018(3) 0.000(2) 0.000(2) 0.006(2)
C35 0.031(3) 0.014(2) 0.028(3) -0.001(2) 0.002(2) 0.003(2)
C36 0.019(2) 0.019(2) 0.022(3) 0.000(2) -0.002(2) -0.0022(19)
C37 0.015(2) 0.014(2) 0.024(3) 0.001(2) 0.003(2) -0.0025(19)
C38 0.036(3) 0.032(3) 0.025(3) 0.005(2) 0.005(2) 0.008(2)
C39 0.038(3) 0.035(3) 0.032(3) 0.015(3) -0.008(3) 0.004(3)
C40 0.023(3) 0.023(3) 0.050(4) 0.007(3) 0.009(3) 0.003(2)
C41 0.025(3) 0.020(3) 0.035(3) 0.000(2) 0.006(2) 0.004(2)
C42 0.019(3) 0.020(3) 0.028(3) 0.001(2) -0.001(2) 0.000(2)
C43 0.025(3) 0.018(2) 0.017(3) 0.004(2) 0.006(2) 0.010(2)
C44 0.033(3) 0.032(3) 0.027(3) 0.006(2) 0.010(2) 0.005(2)
C45 0.053(4) 0.031(3) 0.044(4) 0.017(3) 0.018(3) 0.011(3)
C46 0.075(4) 0.033(3) 0.018(3) 0.008(3) 0.018(3) 0.015(3)
C47 0.055(4) 0.040(3) 0.022(3) 0.002(2) 0.001(3) 0.019(3)
C48 0.043(3) 0.023(3) 0.025(3) 0.001(2) 0.006(2) 0.009(2)
C49 0.026(3) 0.025(3) 0.032(3) -0.002(2) -0.003(2) 0.000(2)
C50 0.041(3) 0.022(3) 0.047(4) 0.008(3) -0.011(3) 0.005(2)
C51 0.028(3) 0.025(3) 0.027(3) -0.001(2) -0.001(2) -0.008(2)
C52 0.026(3) 0.058(4) 0.029(3) 0.002(3) 0.006(2) -0.003(3)
C53 0.034(3) 0.031(3) 0.018(3) 0.002(2) -0.004(2) -0.003(2)
C54 0.031(3) 0.050(4) 0.034(3) 0.010(3) -0.007(2) -0.005(3)
C55 0.025(3) 0.037(3) 0.020(3) 0.001(2) 0.003(2) -0.002(2)
C56 0.032(3) 0.045(3) 0.038(3) -0.008(3) 0.006(2) 0.007(3)
C57 0.056(4) 0.058(4) 0.030(3) -0.003(3) -0.004(3) 0.022(3)
C58 0.060(4) 0.040(3) 0.041(4) 0.006(3) 0.007(3) -0.001(3)
C59 0.066(5) 0.113(7) 0.078(6) 0.057(5) 0.031(4) 0.061(5)
C60 0.057(4) 0.044(4) 0.036(4) 0.010(3) -0.006(3) 0.004(3)

loop_
_atom_type_symbol
_atom_type_description
_atom_type_scat_dispersion_real
_atom_type_scat_dispersion_imag
_atom_type_scat_source
C C 0.0033 0.0016 'International Tables Vol C Tables 4.2.6.8 and 6.1.1.4'
H H 0.0000 0.0000 'International Tables Vol C Tables 4.2.6.8 and 6.1.1.4'
N N 0.0061 0.0033 'International Tables Vol C Tables 4.2.6.8 and 6.1.1.4'
P P 0.1023 0.0942 'International Tables Vol C Tables 4.2.6.8 and 6.1.1.4'
Se Se -0.0929 2.2259 'International Tables Vol C Tables 4.2.6.8 and 6.1.1.4'
Ce Ce -0.2486 2.6331 'International Tables Vol C Tables 4.2.6.8 and 6.1.1.4'
O O 0.0106 0.0060 'International Tables Vol C Tables 4.2.6.8 and 6.1.1.4'

loop_
_geom_angle_atom_site_label_1
_geom_angle_atom_site_label_2
_geom_angle_atom_site_label_3
_geom_angle
Se4 Ce1 Se8 147.804(14)
Se4 Ce1 Se5 92.477(14)
Se8 Ce1 Se5 104.974(14)
Se4 Ce1 Se1 87.761(14)
Se8 Ce1 Se1 90.552(14)
Se5 Ce1 Se1 148.901(14)
Se4 Ce1 Se6 79.459(13)
Se8 Ce1 Se6 81.067(13)
Se5 Ce1 Se6 70.796(12)
Se1 Ce1 Se6 139.310(13)
Se4 Ce1 Se3 71.803(12)
Se8 Ce1 Se3 138.726(14)
Se5 Ce1 Se3 73.797(13)
Se1 Ce1 Se3 76.790(13)
Se6 Ce1 Se3 132.747(13)
Se4 Ce1 Se7 141.086(14)
Se8 Ce1 Se7 70.521(13)
Se5 Ce1 Se7 75.741(13)
Se1 Ce1 Se7 84.679(13)
Se6 Ce1 Se7 128.049(13)
Se3 Ce1 Se7 69.302(12)
Se4 Ce1 Se2 75.614(12)
Se8 Ce1 Se2 73.474(13)
Se5 Ce1 Se2 138.970(13)
Se1 Ce1 Se2 70.961(12)
Se6 Ce1 Se2 68.471(11)
Se3 Ce1 Se2 134.473(13)
Se7 Ce1 Se2 135.899(14)
P1 Se1 Ce1 88.86(3)
P1 Se2 Ce1 87.44(3)
P2 Se3 Ce1 85.79(3)
P2 Se4 Ce1 88.39(3)
P3 Se5 Ce1 89.14(3)
P3 Se6 Ce1 87.33(3)
P4 Se7 Ce1 87.67(3)
P4 Se8 Ce1 90.04(3)
C7 P1 C1 104.82(19)
C7 P1 Se1 110.85(14)
C1 P1 Se1 108.37(13)
C7 P1 Se2 110.16(14)
C1 P1 Se2 109.59(13)
Se1 P1 Se2 112.74(5)
C19 P2 C13 105.52(18)
C19 P2 Se4 107.87(14)
C13 P2 Se4 110.45(15)
C19 P2 Se3 111.06(15)
C13 P2 Se3 108.23(13)
Se4 P2 Se3 113.43(5)
C31 P3 C25 104.45(19)
C31 P3 Se5 110.22(14)
C25 P3 Se5 108.76(14)
C31 P3 Se6 110.98(14)
C25 P3 Se6 109.70(14)
Se5 P3 Se6 112.41(5)
C37 P4 C43 103.31(19)
C37 P4 Se8 107.89(15)
C43 P4 Se8 110.00(15)
C37 P4 Se7 112.74(14)
C43 P4 Se7 110.78(15)
Se8 P4 Se7 111.77(5)
C53 N1 C49 108.8(3)
C53 N1 C51 108.9(3)
C49 N1 C51 111.3(3)
C53 N1 C55 111.3(3)
C49 N1 C55 107.8(3)
C51 N1 C55 108.6(3)
C60 O1 C57 108.0(4)
C6 C1 C2 118.6(4)
C6 C1 P1 124.4(3)
C2 C1 P1 117.0(3)
C3 C2 C1 120.9(4)
C2 C3 C4 120.4(4)
C5 C4 C3 118.6(4)
C4 C5 C6 121.5(4)
C1 C6 C5 120.0(4)
C8 C7 C12 117.8(4)
C8 C7 P1 120.6(3)
C12 C7 P1 121.6(4)
C7 C8 C9 120.9(5)
C10 C9 C8 119.7(5)
C11 C10 C9 120.5(5)
C10 C11 C12 119.9(5)
C11 C12 C7 121.2(5)
C14 C13 C18 118.4(4)
C14 C13 P2 121.8(3)
C18 C13 P2 119.8(3)
C15 C14 C13 120.6(5)
C16 C15 C14 120.3(5)
C15 C16 C17 119.8(4)
C18 C17 C16 119.9(5)
C17 C18 C13 121.1(4)
C20 C19 C24 119.6(4)
C20 C19 P2 122.8(4)
C24 C19 P2 117.4(3)
C19 C20 C21 120.1(5)
C22 C21 C20 119.7(5)
C21 C22 C23 121.4(5)
C22 C23 C24 118.7(5)
C19 C24 C23 120.5(5)
C30 C25 C26 119.0(4)
C30 C25 P3 122.3(3)
C26 C25 P3 118.7(3)
C27 C26 C25 119.9(4)
C28 C27 C26 120.3(5)
C27 C28 C29 119.9(5)
C30 C29 C28 120.4(5)
C25 C30 C29 120.5(4)
C32 C31 C36 118.5(4)
C32 C31 P3 121.7(3)
C36 C31 P3 119.8(3)
C33 C32 C31 121.3(4)
C32 C33 C34 119.9(4)
C35 C34 C33 119.9(4)
C34 C35 C36 120.5(4)
C35 C36 C31 119.9(4)
C42 C37 C38 118.1(4)
C42 C37 P4 121.6(3)
C38 C37 P4 120.3(3)
C39 C38 C37 120.9(5)
C38 C39 C40 120.4(5)
C41 C40 C39 119.7(5)
C40 C41 C42 120.3(5)
C41 C42 C37 120.7(4)
C48 C43 C44 119.3(4)
C48 C43 P4 121.2(3)
C44 C43 P4 119.4(4)
C45 C44 C43 120.2(5)
C46 C45 C44 120.6(5)
C45 C46 C47 120.3(5)
C46 C47 C48 119.1(5)
C43 C48 C47 120.4(5)
C50 C49 N1 115.5(4)
C52 C51 N1 115.4(4)
C54 C53 N1 115.6(4)
C56 C55 N1 115.8(4)
O1 C57 C58 107.2(4)
C59 C58 C57 101.8(5)
C58 C59 C60 107.2(5)
O1 C60 C59 107.8(4)

loop_
_geom_bond_atom_site_label_1
_geom_bond_atom_site_label_2
_geom_bond_distance
Ce1 Se4 3.0229(5)
Ce1 Se8 3.0409(5)
Ce1 Se5 3.0573(5)
Ce1 Se1 3.0736(5)
Ce1 Se6 3.1164(5)
Ce1 Se3 3.1190(5)
Ce1 Se7 3.1251(5)
Ce1 Se2 3.1269(5)
Se1 P1 2.1602(12)
Se2 P1 2.1626(12)
Se3 P2 2.1585(12)
Se4 P2 2.1509(12)
Se5 P3 2.1443(12)
Se6 P3 2.1593(11)
Se7 P4 2.1545(12)
Se8 P4 2.1457(12)
P1 C7 1.816(4)
P1 C1 1.816(4)
P2 C19 1.808(4)
P2 C13 1.811(4)
P3 C31 1.816(4)
P3 C25 1.821(4)
P4 C37 1.821(4)
P4 C43 1.826(4)
N1 C53 1.510(5)
N1 C49 1.519(5)
N1 C51 1.521(5)
N1 C55 1.522(5)
O1 C60 1.411(6)
O1 C57 1.421(6)
C1 C6 1.377(6)
C1 C2 1.393(6)
C2 C3 1.375(6)
C3 C4 1.390(6)
C4 C5 1.366(6)
C5 C6 1.394(6)
C7 C8 1.382(6)
C7 C12 1.391(6)
C8 C9 1.382(6)
C9 C10 1.371(7)
C10 C11 1.364(7)
C11 C12 1.371(6)
C13 C14 1.385(6)
C13 C18 1.386(6)
C14 C15 1.376(6)
C15 C16 1.375(7)
C16 C17 1.376(7)
C17 C18 1.372(6)
C19 C20 1.374(6)
C19 C24 1.389(6)
C20 C21 1.395(6)
C21 C22 1.365(7)
C22 C23 1.375(7)
C23 C24 1.395(6)
C25 C30 1.377(6)
C25 C26 1.406(6)
C26 C27 1.378(6)
C27 C28 1.373(6)
C28 C29 1.379(7)
C29 C30 1.377(6)
C31 C32 1.385(5)
C31 C36 1.395(5)
C32 C33 1.371(5)
C33 C34 1.387(6)
C34 C35 1.365(6)
C35 C36 1.392(5)
C37 C42 1.390(6)
C37 C38 1.398(6)
C38 C39 1.374(6)
C39 C40 1.379(7)
C40 C41 1.375(6)
C41 C42 1.387(6)
C43 C48 1.371(6)
C43 C44 1.385(6)
C44 C45 1.369(6)
C45 C46 1.357(7)
C46 C47 1.381(7)
C47 C48 1.393(6)
C49 C50 1.513(6)
C51 C52 1.515(6)
C53 C54 1.508(6)
C55 C56 1.507(6)
C57 C58 1.514(7)
C58 C59 1.450(7)
C59 C60 1.468(8)
